data_4304891
loop_
_publ_author_name
'Jianfeng Li'
'Smitha M. Nair'
'Bruce C. Noll'
'Charles E. Schulz'
'W. Robert Scheidt'

_publ_section_title
;
Relative Axial Ligand Orientation in Bis(imidazole)iron(II) Porphyrinates:
Are "Picket Fence" Derivatives Different?
;
_journal_name_full 'Inorganic Chemistry'
_journal_page_first 3841
_journal_page_last 3850
_journal_paper_doi 10.1021/ic702498c
_journal_volume 47
_journal_year 2008
_chemical_formula_moiety '2(C74 H80 Fe N12 O4), C7 H7'
_chemical_formula_sum 'C155 H167 Fe2 N24 O8'
_chemical_formula_weight 2605.83
_chemical_name_common '[Fe(TpivPP)(1-EtIm)2]'
_chemical_name_systematic
; 
 ? 
;
_space_group_IT_number 2
_space_group_name_Hall '-P 1'
_symmetry_cell_setting triclinic
_symmetry_space_group_name_Hall '-P 1'
_symmetry_space_group_name_H-M 'P -1'
_atom_sites_solution_hydrogens geom
_atom_sites_solution_primary direct
_atom_sites_solution_secondary difmap
_audit_creation_method SHELXL-97
_cell_angle_alpha 75.5240(10)
_cell_angle_beta 88.1680(10)
_cell_angle_gamma 65.3220(10)
_cell_formula_units_Z 1
_cell_length_a 13.1799(3)
_cell_length_b 13.3672(3)
_cell_length_c 22.2734(5)
_cell_measurement_temperature 100(2)
_cell_volume 3440.79(14)
_computing_cell_refinement 'Brucker APEX2/SAINT'
_computing_data_collection 'Brucker APEX2'
_computing_data_reduction 'Brucker SAINT/SHELXTL'
_computing_molecular_graphics Ortep3
_computing_publication_material SHELXL-97
_computing_structure_refinement 'SHELXL-97 (Sheldrick, 1997)'
_computing_structure_solution 'SHELXS-97 (Sheldrick, 1990)'
_diffrn_ambient_temperature 100(2)
_diffrn_measured_fraction_theta_full 0.992
_diffrn_measured_fraction_theta_max 0.992
_diffrn_measurement_device_type 'Bruker Smart Apex CCD area detector'
_diffrn_measurement_method '\f and \w scans'
_diffrn_radiation_monochromator graphite
_diffrn_radiation_source 'fine-focus sealed tube'
_diffrn_radiation_type MoK\a
_diffrn_radiation_wavelength 0.71073
_diffrn_reflns_av_R_equivalents 0.0309
_diffrn_reflns_av_sigmaI/netI 0.0295
_diffrn_reflns_limit_h_max 16
_diffrn_reflns_limit_h_min -16
_diffrn_reflns_limit_k_max 16
_diffrn_reflns_limit_k_min -16
_diffrn_reflns_limit_l_max 27
_diffrn_reflns_limit_l_min -27
_diffrn_reflns_number 61045
_diffrn_reflns_theta_full 26.01
_diffrn_reflns_theta_max 26.01
_diffrn_reflns_theta_min 0.95
_exptl_absorpt_coefficient_mu 0.279
_exptl_absorpt_correction_T_max 0.9726
_exptl_absorpt_correction_T_min 0.9160
_exptl_absorpt_correction_type multi-scan
_exptl_absorpt_process_details '(SADABS; Sheldrick, 1996)'
_exptl_crystal_colour 'dark purple'
_exptl_crystal_density_diffrn 1.258
_exptl_crystal_density_method 'not measured'
_exptl_crystal_description block
_exptl_crystal_F_000 1381
_exptl_crystal_size_max 0.32
_exptl_crystal_size_mid 0.19
_exptl_crystal_size_min 0.10
_refine_diff_density_max 0.687
_refine_diff_density_min -0.406
_refine_diff_density_rms 0.062
_refine_ls_extinction_method none
_refine_ls_goodness_of_fit_ref 1.064
_refine_ls_hydrogen_treatment constr
_refine_ls_matrix_type full
_refine_ls_number_parameters 871
_refine_ls_number_reflns 13447
_refine_ls_number_restraints 0
_refine_ls_restrained_S_all 1.064
_refine_ls_R_factor_all 0.0662
_refine_ls_R_factor_gt 0.0444
_refine_ls_shift/su_max 0.000
_refine_ls_shift/su_mean 0.000
_refine_ls_structure_factor_coef Fsqd
_refine_ls_weighting_details 'calc w=1/[\s^2^(Fo^2^)+(0.0557P)^2^+3.2313P] where P=(Fo^2^+2Fc^2^)/3'
_refine_ls_weighting_scheme calc
_refine_ls_wR_factor_gt 0.1114
_refine_ls_wR_factor_ref 0.1297
_reflns_number_gt 10433
_reflns_number_total 13447
_reflns_threshold_expression >2sigma(I)
_cod_data_source_file ic702498c-file012_2.cif
_cod_data_source_block '[Fe(TpivPP))(1-EIm)2]'
_cod_original_cell_volume 3440.79(13)
_cod_database_code 4304891

loop_
_symmetry_equiv_pos_as_xyz
'x, y, z'
'-x, -y, -z'

loop_
_atom_site_label
_atom_site_type_symbol
_atom_site_fract_x
_atom_site_fract_y
_atom_site_fract_z
_atom_site_U_iso_or_equiv
_atom_site_adp_type
_atom_site_occupancy
_atom_site_symmetry_multiplicity
_atom_site_calc_flag
_atom_site_refinement_flags
_atom_site_disorder_assembly
_atom_site_disorder_group
Fe1 Fe -0.01568(2) 0.39155(2) 0.293617(13) 0.01704(9) Uani 1 1 d . . .
N1 N -0.03546(14) 0.55290(15) 0.27705(8) 0.0189(4) Uani 1 1 d . . .
N2 N -0.12536(15) 0.43527(15) 0.22215(8) 0.0186(4) Uani 1 1 d . . .
N3 N 0.00561(15) 0.22987(15) 0.31059(8) 0.0187(4) Uani 1 1 d . . .
N4 N 0.09358(15) 0.34792(14) 0.36570(8) 0.0185(4) Uani 1 1 d . . .
N5 N 0.10871(15) 0.35927(14) 0.23557(8) 0.0196(4) Uani 1 1 d . . .
N6 N 0.20196(16) 0.33310(16) 0.15239(9) 0.0243(4) Uani 1 1 d . . .
N7 N -0.14426(15) 0.42789(16) 0.34668(8) 0.0237(4) Uani 1 1 d . . .
N8 N -0.28726(17) 0.52660(16) 0.39370(9) 0.0277(4) Uani 1 1 d . . .
N9 N -0.11325(18) 0.76656(17) 0.08272(9) 0.0318(5) Uani 1 1 d . . .
H9C H -0.0651 0.7297 0.1158 0.038 Uiso 1 1 calc R . .
N10 N -0.01348(16) 0.07514(15) 0.16613(8) 0.0234(4) Uani 1 1 d . . .
H10D H 0.0095 0.1288 0.1645 0.028 Uiso 1 1 calc R . .
N11 N 0.37532(17) -0.01045(17) 0.41075(9) 0.0307(5) Uani 1 1 d . . .
H11A H 0.3358 0.0441 0.3781 0.037 Uiso 1 1 calc R . .
N12 N 0.26390(16) 0.59844(17) 0.33349(9) 0.0279(4) Uani 1 1 d . . .
H12A H 0.2285 0.5803 0.3082 0.033 Uiso 1 1 calc R . .
C(A1 C 0.01136(18) 0.59802(18) 0.31156(10) 0.0200(4) Uani 1 1 d . . .
C(A2 C -0.10911(18) 0.64593(18) 0.23266(10) 0.0218(5) Uani 1 1 d . . .
C(A3 C -0.18432(18) 0.54279(18) 0.18334(10) 0.0209(4) Uani 1 1 d . . .
C(A4 C -0.16050(18) 0.36562(18) 0.20105(10) 0.0196(4) Uani 1 1 d . . .
C(A5 C -0.04871(18) 0.18664(18) 0.27955(10) 0.0199(4) Uani 1 1 d . . .
C(A6 C 0.07337(18) 0.13842(18) 0.35811(10) 0.0203(4) Uani 1 1 d . . .
C(A7 C 0.15167(17) 0.24098(18) 0.40568(10) 0.0192(4) Uani 1 1 d . . .
C(A8 C 0.12461(18) 0.41875(18) 0.38877(10) 0.0199(4) Uani 1 1 d . . .
C(B1 C -0.03174(19) 0.71993(19) 0.28755(10) 0.0248(5) Uani 1 1 d . . .
H(B1 H -0.0116 0.7699 0.3029 0.030 Uiso 1 1 calc R . .
C(B2 C -0.1060(2) 0.74934(19) 0.23915(11) 0.0259(5) Uani 1 1 d . . .
H(B2 H -0.1485 0.8243 0.2139 0.031 Uiso 1 1 calc R . .
C(B3 C -0.25302(19) 0.53850(19) 0.13603(10) 0.0240(5) Uani 1 1 d . . .
H(B3 H -0.3000 0.6009 0.1033 0.029 Uiso 1 1 calc R . .
C(B4 C -0.23826(18) 0.42954(19) 0.14680(10) 0.0225(5) Uani 1 1 d . . .
H(B4 H -0.2726 0.4003 0.1231 0.027 Uiso 1 1 calc R . .
C(B5 C -0.0146(2) 0.06690(19) 0.30815(10) 0.0236(5) Uani 1 1 d . . .
H(B5 H -0.0407 0.0182 0.2957 0.028 Uiso 1 1 calc R . .
C(B6 C 0.0613(2) 0.03699(19) 0.35596(10) 0.0237(5) Uani 1 1 d . . .
H(B6 H 0.0996 -0.0370 0.3831 0.028 Uiso 1 1 calc R . .
C(B7 C 0.22099(19) 0.24537(19) 0.45283(10) 0.0238(5) Uani 1 1 d . . .
H(B7 H 0.2693 0.1830 0.4850 0.029 Uiso 1 1 calc R . .
C(B8 C 0.20394(19) 0.35500(19) 0.44230(10) 0.0247(5) Uani 1 1 d . . .
H(B8 H 0.2379 0.3848 0.4658 0.030 Uiso 1 1 calc R . .
C(M1 C -0.17963(18) 0.64249(18) 0.18884(10) 0.0219(5) Uani 1 1 d . . .
C(M2 C -0.12670(18) 0.24898(18) 0.22816(10) 0.0204(4) Uani 1 1 d . . .
C(M3 C 0.14147(18) 0.14233(18) 0.40308(10) 0.0205(4) Uani 1 1 d . . .
C(M4 C 0.08476(18) 0.53630(18) 0.36483(10) 0.0199(4) Uani 1 1 d . . .
C1 C 0.2181(2) 0.3322(3) 0.24933(13) 0.0448(7) Uani 1 1 d . . .
H1 H 0.2493 0.3255 0.2888 0.054 Uiso 1 1 calc R . .
C2 C 0.2765(2) 0.3159(3) 0.19854(13) 0.0447(7) Uani 1 1 d . . .
H2 H 0.3543 0.2964 0.1959 0.054 Uiso 1 1 calc R . .
C3 C 0.1020(2) 0.3597(2) 0.17659(11) 0.0270(5) Uani 1 1 d . . .
H3 H 0.0345 0.3768 0.1538 0.032 Uiso 1 1 calc R . .
C4 C 0.2224(2) 0.3325(2) 0.08698(12) 0.0375(6) Uani 1 1 d . . .
H4A H 0.2177 0.4081 0.0638 0.045 Uiso 1 1 calc R . .
H4B H 0.1627 0.3203 0.0683 0.045 Uiso 1 1 calc R . .
C5 C 0.3341(3) 0.2423(3) 0.07958(14) 0.0487(7) Uani 1 1 d . . .
H5A H 0.3939 0.2588 0.0935 0.073 Uiso 1 1 calc R . .
H5B H 0.3400 0.2415 0.0357 0.073 Uiso 1 1 calc R . .
H5C H 0.3416 0.1677 0.1047 0.073 Uiso 1 1 calc R . .
C6 C -0.19250(19) 0.5193(2) 0.36807(11) 0.0266(5) Uani 1 1 d . . .
H6 H -0.1629 0.5739 0.3654 0.032 Uiso 1 1 calc R . .
C7 C -0.2136(2) 0.3739(2) 0.36008(11) 0.0295(5) Uani 1 1 d . . .
H7 H -0.2020 0.3048 0.3504 0.035 Uiso 1 1 calc R . .
C8 C -0.3016(2) 0.4341(2) 0.38932(12) 0.0326(6) Uani 1 1 d . . .
H8 H -0.3614 0.4150 0.4038 0.039 Uiso 1 1 calc R . .
C9 C -0.3633(2) 0.6215(2) 0.41681(11) 0.0290(5) Uani 1 1 d . . .
H9A H -0.4226 0.6753 0.3835 0.035 Uiso 1 1 calc R . .
H9B H -0.3214 0.6625 0.4270 0.035 Uiso 1 1 calc R . .
C10 C -0.4176(2) 0.5850(2) 0.47383(13) 0.0402(6) Uani 1 1 d . . .
H10A H -0.4687 0.5552 0.4625 0.060 Uiso 1 1 calc R . .
H10B H -0.4598 0.6507 0.4905 0.060 Uiso 1 1 calc R . .
H10C H -0.3596 0.5255 0.5055 0.060 Uiso 1 1 calc R . .
C11 C -0.26045(19) 0.75339(19) 0.14700(11) 0.0263(5) Uani 1 1 d . . .
C12 C -0.2278(2) 0.81093(19) 0.09406(11) 0.0280(5) Uani 1 1 d . . .
C13 C -0.3063(2) 0.9123(2) 0.05524(12) 0.0364(6) Uani 1 1 d . . .
H13 H -0.2842 0.9504 0.0189 0.044 Uiso 1 1 calc R . .
C14 C -0.4160(2) 0.9566(2) 0.07011(13) 0.0383(6) Uani 1 1 d . . .
H14 H -0.4694 1.0254 0.0437 0.046 Uiso 1 1 calc R . .
C15 C -0.4491(2) 0.9025(2) 0.12270(15) 0.0416(7) Uani 1 1 d . . .
H15 H -0.5246 0.9343 0.1328 0.050 Uiso 1 1 calc R . .
C16 C -0.3713(2) 0.8009(2) 0.16095(14) 0.0350(6) Uani 1 1 d . . .
H16 H -0.3943 0.7634 0.1972 0.042 Uiso 1 1 calc R . .
C17 C -0.0691(2) 0.7741(2) 0.02721(11) 0.0306(5) Uani 1 1 d . . .
C18 C 0.0579(2) 0.7258(2) 0.02753(11) 0.0338(6) Uani 1 1 d . . .
C19 C 0.0877(3) 0.8283(3) 0.00595(14) 0.0510(8) Uani 1 1 d . . .
H19A H 0.0455 0.8768 -0.0339 0.076 Uiso 1 1 calc R . .
H19B H 0.1681 0.8009 0.0009 0.076 Uiso 1 1 calc R . .
H19C H 0.0682 0.8724 0.0371 0.076 Uiso 1 1 calc R . .
C20 C 0.0925(3) 0.6538(3) -0.01962(13) 0.0525(8) Uani 1 1 d . . .
H20A H 0.0674 0.5926 -0.0077 0.079 Uiso 1 1 calc R . .
H20B H 0.1742 0.6206 -0.0203 0.079 Uiso 1 1 calc R . .
H20C H 0.0579 0.7021 -0.0611 0.079 Uiso 1 1 calc R . .
C21 C 0.1197(2) 0.6534(2) 0.09142(12) 0.0382(6) Uani 1 1 d . . .
H21A H 0.1015 0.7013 0.1206 0.057 Uiso 1 1 calc R . .
H21B H 0.2006 0.6210 0.0876 0.057 Uiso 1 1 calc R . .
H21C H 0.0963 0.5915 0.1069 0.057 Uiso 1 1 calc R . .
C22 C -0.18447(19) 0.19062(18) 0.20278(10) 0.0224(5) Uani 1 1 d . . .
C23 C -0.12813(19) 0.10595(18) 0.17183(10) 0.0223(5) Uani 1 1 d . . .
C24 C -0.1867(2) 0.0556(2) 0.14817(11) 0.0289(5) Uani 1 1 d . . .
H24 H -0.1490 -0.0005 0.1263 0.035 Uiso 1 1 calc R . .
C25 C -0.2988(2) 0.0874(2) 0.15657(11) 0.0322(6) Uani 1 1 d . . .
H25 H -0.3378 0.0519 0.1411 0.039 Uiso 1 1 calc R . .
C26 C -0.3550(2) 0.1701(2) 0.18728(12) 0.0335(6) Uani 1 1 d . . .
H26 H -0.4324 0.1917 0.1929 0.040 Uiso 1 1 calc R . .
C27 C -0.2980(2) 0.2218(2) 0.20997(11) 0.0286(5) Uani 1 1 d . . .
H27 H -0.3371 0.2794 0.2307 0.034 Uiso 1 1 calc R . .
C28 C 0.0665(2) -0.0280(2) 0.16281(12) 0.0312(6) Uani 1 1 d . . .
C29 C 0.1885(2) -0.0492(2) 0.17499(11) 0.0314(5) Uani 1 1 d . . .
C30 C 0.2531(2) -0.1005(2) 0.12353(13) 0.0380(6) Uani 1 1 d . . .
H30A H 0.2289 -0.0425 0.0836 0.057 Uiso 1 1 calc R . .
H30B H 0.2382 -0.1653 0.1211 0.057 Uiso 1 1 calc R . .
H30C H 0.3336 -0.1264 0.1330 0.057 Uiso 1 1 calc R . .
C31 C 0.2039(2) 0.0577(2) 0.17604(12) 0.0335(6) Uani 1 1 d . . .
H31A H 0.1731 0.1152 0.1363 0.050 Uiso 1 1 calc R . .
H31B H 0.2838 0.0381 0.1825 0.050 Uiso 1 1 calc R . .
H31C H 0.1645 0.0883 0.2100 0.050 Uiso 1 1 calc R . .
C32 C 0.2306(3) -0.1360(3) 0.23870(13) 0.0539(8) Uani 1 1 d . . .
H32A H 0.3111 -0.1598 0.2464 0.081 Uiso 1 1 calc R . .
H32B H 0.2165 -0.2026 0.2392 0.081 Uiso 1 1 calc R . .
H32C H 0.1908 -0.1009 0.2712 0.081 Uiso 1 1 calc R . .
C33 C 0.19854(19) 0.03794(18) 0.45622(10) 0.0212(5) Uani 1 1 d . . .
C34 C 0.3128(2) -0.03394(19) 0.46066(10) 0.0246(5) Uani 1 1 d . . .
C35 C 0.3615(2) -0.1250(2) 0.51332(11) 0.0288(5) Uani 1 1 d . . .
H35 H 0.4392 -0.1736 0.5166 0.035 Uiso 1 1 calc R . .
C36 C 0.2961(2) -0.1440(2) 0.56054(11) 0.0289(5) Uani 1 1 d . . .
H36 H 0.3297 -0.2058 0.5963 0.035 Uiso 1 1 calc R . .
C37 C 0.1832(2) -0.0749(2) 0.55674(11) 0.0282(5) Uani 1 1 d . . .
H37 H 0.1388 -0.0892 0.5894 0.034 Uiso 1 1 calc R . .
C38 C 0.1352(2) 0.01569(19) 0.50465(10) 0.0254(5) Uani 1 1 d . . .
H38 H 0.0574 0.0637 0.5019 0.030 Uiso 1 1 calc R . .
C39 C 0.4880(2) -0.0601(2) 0.40587(11) 0.0292(5) Uani 1 1 d . . .
C40 C 0.5274(2) -0.0089(2) 0.34495(12) 0.0365(6) Uani 1 1 d . . .
C41 C 0.4962(2) 0.1164(2) 0.33952(13) 0.0397(6) Uani 1 1 d . . .
H41A H 0.5267 0.1238 0.3769 0.060 Uiso 1 1 calc R . .
H41B H 0.4144 0.1585 0.3353 0.060 Uiso 1 1 calc R . .
H41C H 0.5273 0.1475 0.3028 0.060 Uiso 1 1 calc R . .
C42 C 0.4716(3) -0.0214(3) 0.28975(13) 0.0521(8) Uani 1 1 d . . .
H42A H 0.5013 0.0054 0.2512 0.078 Uiso 1 1 calc R . .
H42B H 0.3905 0.0241 0.2872 0.078 Uiso 1 1 calc R . .
H42C H 0.4873 -0.1018 0.2955 0.078 Uiso 1 1 calc R . .
C43 C 0.6547(3) -0.0714(3) 0.34688(17) 0.0664(11) Uani 1 1 d . . .
H43A H 0.6812 -0.0354 0.3098 0.100 Uiso 1 1 calc R . .
H43B H 0.6757 -0.1514 0.3479 0.100 Uiso 1 1 calc R . .
H43C H 0.6888 -0.0676 0.3842 0.100 Uiso 1 1 calc R . .
C44 C 0.11718(19) 0.60214(18) 0.40040(10) 0.0218(5) Uani 1 1 d . . .
C45 C 0.20458(19) 0.63435(18) 0.38369(10) 0.0232(5) Uani 1 1 d . . .
C46 C 0.2292(2) 0.69943(19) 0.41603(11) 0.0288(5) Uani 1 1 d . . .
H46 H 0.2870 0.7234 0.4039 0.035 Uiso 1 1 calc R . .
C47 C 0.1693(2) 0.7288(2) 0.46568(11) 0.0327(6) Uani 1 1 d . . .
H47 H 0.1862 0.7732 0.4876 0.039 Uiso 1 1 calc R . .
C48 C 0.0853(2) 0.6947(2) 0.48403(11) 0.0337(6) Uani 1 1 d . . .
H48 H 0.0459 0.7137 0.5189 0.040 Uiso 1 1 calc R . .
C49 C 0.0590(2) 0.6323(2) 0.45104(11) 0.0303(5) Uani 1 1 d . . .
H49 H 0.0003 0.6097 0.4632 0.036 Uiso 1 1 calc R . .
C50 C 0.3681(2) 0.5880(2) 0.31885(11) 0.0316(5) Uani 1 1 d . . .
C51 C 0.4137(2) 0.5307(2) 0.26588(12) 0.0355(6) Uani 1 1 d . . .
C52 C 0.5060(3) 0.5646(3) 0.23878(14) 0.0490(7) Uani 1 1 d . . .
H52A H 0.4734 0.6464 0.2182 0.074 Uiso 1 1 calc R . .
H52B H 0.5421 0.5215 0.2084 0.074 Uiso 1 1 calc R . .
H52C H 0.5617 0.5476 0.2723 0.074 Uiso 1 1 calc R . .
C53 C 0.3235(2) 0.5627(3) 0.21424(13) 0.0420(7) Uani 1 1 d . . .
H53A H 0.2685 0.5335 0.2308 0.063 Uiso 1 1 calc R . .
H53B H 0.3582 0.5292 0.1802 0.063 Uiso 1 1 calc R . .
H53C H 0.2859 0.6459 0.1986 0.063 Uiso 1 1 calc R . .
C54 C 0.4627(2) 0.4019(2) 0.29559(15) 0.0463(7) Uani 1 1 d . . .
H54A H 0.5258 0.3801 0.3256 0.069 Uiso 1 1 calc R . .
H54B H 0.4887 0.3612 0.2632 0.069 Uiso 1 1 calc R . .
H54C H 0.4048 0.3821 0.3170 0.069 Uiso 1 1 calc R . .
O1 O -0.12835(17) 0.8200(2) -0.02193(8) 0.0512(5) Uani 1 1 d . . .
O2 O 0.04313(18) -0.10132(17) 0.15204(12) 0.0592(7) Uani 1 1 d . . .
O3 O 0.55315(15) -0.13850(15) 0.44643(8) 0.0373(4) Uani 1 1 d . . .
O4 O 0.42305(16) 0.6196(2) 0.34657(10) 0.0543(6) Uani 1 1 d . . .
C55 C 0.5503(5) 0.3877(5) 0.0351(3) 0.1092(19) Uani 1 1 d . . .
H55 H 0.5872 0.3115 0.0600 0.131 Uiso 1 1 calc R . .
C57 C 0.4658(4) 0.5906(5) 0.0273(3) 0.1012(16) Uani 1 1 d . . .
C56 C 0.5126(4) 0.4772(6) 0.0618(3) 0.1052(17) Uani 1 1 d . . .
H56 H 0.5186 0.4612 0.1059 0.126 Uiso 1 1 calc R . .
C58 C 0.4361(6) 0.6901(9) 0.0471(5) 0.097(3) Uani 0.50 1 d P . .
H58A H 0.4222 0.7547 0.0109 0.146 Uiso 0.50 1 calc PR . .
H58B H 0.4972 0.6808 0.0750 0.146 Uiso 0.50 1 calc PR . .
H58C H 0.3680 0.7042 0.0693 0.146 Uiso 0.50 1 calc PR . .

loop_
_atom_site_aniso_label
_atom_site_aniso_U_11
_atom_site_aniso_U_22
_atom_site_aniso_U_33
_atom_site_aniso_U_23
_atom_site_aniso_U_13
_atom_site_aniso_U_12
Fe1 0.01834(16) 0.01495(16) 0.01801(16) -0.00539(12) 0.00213(12) -0.00664(13)
N1 0.0183(9) 0.0178(9) 0.0198(9) -0.0063(7) 0.0022(7) -0.0061(8)
N2 0.0200(9) 0.0162(9) 0.0211(9) -0.0069(7) 0.0040(7) -0.0080(8)
N3 0.0209(9) 0.0194(9) 0.0166(9) -0.0057(7) 0.0023(7) -0.0087(8)
N4 0.0202(9) 0.0153(9) 0.0204(9) -0.0056(7) 0.0044(7) -0.0075(8)
N5 0.0211(9) 0.0149(9) 0.0230(9) -0.0063(7) 0.0028(7) -0.0070(8)
N6 0.0270(10) 0.0222(10) 0.0235(10) -0.0092(8) 0.0072(8) -0.0087(9)
N7 0.0237(10) 0.0264(10) 0.0215(9) -0.0072(8) 0.0001(8) -0.0104(9)
N8 0.0304(11) 0.0237(10) 0.0274(10) -0.0072(8) 0.0038(8) -0.0097(9)
N9 0.0345(12) 0.0269(11) 0.0193(10) -0.0005(8) -0.0034(8) -0.0017(9)
N10 0.0289(10) 0.0182(9) 0.0260(10) -0.0068(8) 0.0032(8) -0.0122(9)
N11 0.0257(11) 0.0283(11) 0.0238(10) 0.0017(8) 0.0028(8) -0.0025(9)
N12 0.0296(11) 0.0320(11) 0.0294(11) -0.0119(9) 0.0050(8) -0.0180(9)
C(A1 0.0215(11) 0.0183(11) 0.0219(11) -0.0069(9) 0.0047(9) -0.0091(9)
C(A2 0.0216(11) 0.0170(11) 0.0260(11) -0.0058(9) 0.0026(9) -0.0074(9)
C(A3 0.0183(11) 0.0198(11) 0.0236(11) -0.0062(9) 0.0016(9) -0.0068(9)
C(A4 0.0199(11) 0.0203(11) 0.0208(11) -0.0090(9) 0.0045(8) -0.0087(9)
C(A5 0.0237(11) 0.0186(11) 0.0199(10) -0.0078(9) 0.0049(9) -0.0101(9)
C(A6 0.0245(11) 0.0166(11) 0.0199(11) -0.0055(9) 0.0057(9) -0.0087(9)
C(A7 0.0183(11) 0.0175(11) 0.0191(10) -0.0044(8) 0.0021(8) -0.0052(9)
C(A8 0.0203(11) 0.0202(11) 0.0213(11) -0.0077(9) 0.0043(9) -0.0096(9)
C(B1 0.0298(13) 0.0180(11) 0.0277(12) -0.0053(9) -0.0005(10) -0.0115(10)
C(B2 0.0289(13) 0.0158(11) 0.0307(12) -0.0037(9) -0.0020(10) -0.0081(10)
C(B3 0.0222(12) 0.0221(12) 0.0233(11) -0.0042(9) -0.0021(9) -0.0058(10)
C(B4 0.0216(11) 0.0245(12) 0.0236(11) -0.0097(9) 0.0017(9) -0.0101(10)
C(B5 0.0340(13) 0.0207(11) 0.0209(11) -0.0073(9) 0.0038(9) -0.0150(10)
C(B6 0.0342(13) 0.0175(11) 0.0197(11) -0.0046(9) 0.0041(9) -0.0115(10)
C(B7 0.0270(12) 0.0207(11) 0.0226(11) -0.0042(9) -0.0015(9) -0.0097(10)
C(B8 0.0283(12) 0.0233(12) 0.0238(11) -0.0064(9) -0.0022(9) -0.0117(10)
C(M1 0.0208(11) 0.0172(11) 0.0244(11) -0.0038(9) 0.0016(9) -0.0056(9)
C(M2 0.0224(11) 0.0215(11) 0.0218(11) -0.0106(9) 0.0060(9) -0.0111(10)
C(M3 0.0209(11) 0.0173(11) 0.0203(11) -0.0043(9) 0.0031(9) -0.0056(9)
C(M4 0.0220(11) 0.0203(11) 0.0210(11) -0.0078(9) 0.0058(9) -0.0114(10)
C1 0.0219(13) 0.082(2) 0.0330(14) -0.0269(15) 0.0041(11) -0.0181(14)
C2 0.0234(13) 0.077(2) 0.0374(15) -0.0267(15) 0.0093(11) -0.0185(14)
C3 0.0233(12) 0.0325(13) 0.0248(12) -0.0098(10) 0.0027(9) -0.0102(11)
C4 0.0395(15) 0.0425(16) 0.0266(13) -0.0124(12) 0.0105(11) -0.0122(13)
C5 0.0476(18) 0.0547(19) 0.0471(17) -0.0251(15) 0.0206(14) -0.0191(15)
C6 0.0251(12) 0.0261(12) 0.0274(12) -0.0099(10) 0.0041(10) -0.0081(10)
C7 0.0337(14) 0.0269(13) 0.0325(13) -0.0101(10) 0.0063(10) -0.0160(11)
C8 0.0336(14) 0.0370(14) 0.0346(14) -0.0126(11) 0.0081(11) -0.0205(12)
C9 0.0259(12) 0.0271(13) 0.0321(13) -0.0089(10) 0.0030(10) -0.0089(11)
C10 0.0430(16) 0.0368(15) 0.0466(16) -0.0163(13) 0.0149(13) -0.0202(13)
C11 0.0262(12) 0.0183(11) 0.0335(13) -0.0088(10) -0.0069(10) -0.0067(10)
C12 0.0341(13) 0.0206(12) 0.0244(12) -0.0071(10) -0.0070(10) -0.0058(11)
C13 0.0475(17) 0.0229(13) 0.0273(13) -0.0063(10) -0.0114(11) -0.0033(12)
C14 0.0402(16) 0.0231(13) 0.0430(16) -0.0112(12) -0.0211(12) -0.0021(12)
C15 0.0229(13) 0.0276(14) 0.072(2) -0.0162(14) -0.0111(13) -0.0060(11)
C16 0.0250(13) 0.0247(13) 0.0547(17) -0.0085(12) -0.0021(12) -0.0107(11)
C17 0.0438(15) 0.0249(12) 0.0215(12) -0.0048(10) -0.0032(11) -0.0134(12)
C18 0.0403(15) 0.0346(14) 0.0226(12) -0.0070(11) 0.0013(11) -0.0122(12)
C19 0.0555(19) 0.057(2) 0.0419(17) -0.0019(14) 0.0018(14) -0.0318(17)
C20 0.061(2) 0.056(2) 0.0299(15) -0.0188(14) 0.0027(14) -0.0100(16)
C21 0.0362(15) 0.0399(15) 0.0275(13) -0.0081(11) -0.0016(11) -0.0058(13)
C22 0.0300(12) 0.0198(11) 0.0197(11) -0.0035(9) 0.0015(9) -0.0137(10)
C23 0.0304(12) 0.0201(11) 0.0188(11) -0.0034(9) 0.0027(9) -0.0140(10)
C24 0.0422(15) 0.0264(12) 0.0254(12) -0.0090(10) 0.0048(10) -0.0203(12)
C25 0.0401(15) 0.0368(14) 0.0314(13) -0.0090(11) 0.0008(11) -0.0271(13)
C26 0.0309(13) 0.0409(15) 0.0369(14) -0.0114(12) 0.0044(11) -0.0222(12)
C27 0.0287(13) 0.0317(13) 0.0304(13) -0.0126(10) 0.0065(10) -0.0152(11)
C28 0.0369(14) 0.0241(13) 0.0350(14) -0.0099(10) 0.0149(11) -0.0149(11)
C29 0.0342(14) 0.0237(13) 0.0292(13) -0.0060(10) 0.0057(11) -0.0062(11)
C30 0.0329(14) 0.0397(15) 0.0415(15) -0.0159(12) 0.0116(12) -0.0131(13)
C31 0.0295(13) 0.0337(14) 0.0362(14) -0.0087(11) 0.0006(11) -0.0122(12)
C32 0.072(2) 0.0326(16) 0.0357(16) -0.0044(13) 0.0038(15) -0.0043(15)
C33 0.0271(12) 0.0161(11) 0.0206(11) -0.0062(9) -0.0006(9) -0.0085(10)
C34 0.0306(13) 0.0204(11) 0.0215(11) -0.0060(9) 0.0025(9) -0.0093(10)
C35 0.0315(13) 0.0216(12) 0.0262(12) -0.0045(10) -0.0013(10) -0.0052(11)
C36 0.0405(15) 0.0222(12) 0.0234(12) -0.0023(9) -0.0031(10) -0.0141(11)
C37 0.0373(14) 0.0264(12) 0.0231(12) -0.0052(10) 0.0042(10) -0.0163(11)
C38 0.0292(12) 0.0217(12) 0.0263(12) -0.0066(9) 0.0028(10) -0.0116(10)
C39 0.0290(13) 0.0244(12) 0.0282(13) -0.0054(10) 0.0015(10) -0.0061(11)
C40 0.0310(14) 0.0351(14) 0.0352(14) -0.0050(11) 0.0093(11) -0.0089(12)
C41 0.0429(16) 0.0424(16) 0.0363(15) -0.0050(12) 0.0044(12) -0.0236(14)
C42 0.077(2) 0.059(2) 0.0358(16) -0.0207(14) 0.0210(15) -0.0404(19)
C43 0.0397(18) 0.059(2) 0.067(2) 0.0085(18) 0.0237(16) -0.0050(16)
C44 0.0281(12) 0.0141(10) 0.0200(11) -0.0026(8) -0.0022(9) -0.0067(10)
C45 0.0268(12) 0.0177(11) 0.0214(11) -0.0028(9) -0.0027(9) -0.0067(10)
C46 0.0320(13) 0.0194(12) 0.0332(13) -0.0031(10) -0.0064(10) -0.0107(11)
C47 0.0494(16) 0.0194(12) 0.0278(13) -0.0070(10) -0.0081(11) -0.0118(12)
C48 0.0491(16) 0.0274(13) 0.0263(12) -0.0131(10) 0.0048(11) -0.0145(12)
C49 0.0379(14) 0.0279(13) 0.0287(13) -0.0101(10) 0.0081(11) -0.0163(12)
C50 0.0264(13) 0.0301(13) 0.0305(13) -0.0010(11) -0.0022(10) -0.0080(11)
C51 0.0301(14) 0.0349(14) 0.0368(14) -0.0062(11) 0.0070(11) -0.0112(12)
C52 0.0439(17) 0.0574(19) 0.0475(17) -0.0118(15) 0.0176(14) -0.0251(16)
C53 0.0450(16) 0.0448(17) 0.0334(14) -0.0154(13) 0.0089(12) -0.0138(14)
C54 0.0329(15) 0.0359(16) 0.063(2) -0.0114(14) 0.0060(14) -0.0083(13)
O1 0.0505(12) 0.0713(15) 0.0227(10) -0.0075(9) -0.0059(9) -0.0190(11)
O2 0.0475(13) 0.0374(12) 0.114(2) -0.0453(13) 0.0368(13) -0.0260(10)
O3 0.0309(10) 0.0302(10) 0.0400(10) -0.0021(8) -0.0004(8) -0.0062(8)
O4 0.0316(11) 0.0819(16) 0.0587(13) -0.0311(12) -0.0006(9) -0.0254(11)
C55 0.100(4) 0.078(3) 0.129(5) 0.009(3) -0.054(4) -0.035(3)
C57 0.068(3) 0.096(4) 0.133(5) -0.031(4) -0.027(3) -0.025(3)
C56 0.069(3) 0.128(5) 0.099(4) -0.009(4) -0.033(3) -0.031(3)
C58 0.035(4) 0.131(8) 0.126(8) -0.093(7) 0.011(4) -0.004(5)

loop_
_atom_type_symbol
_atom_type_description
_atom_type_scat_dispersion_real
_atom_type_scat_dispersion_imag
_atom_type_scat_source
C C 0.0033 0.0016 'International Tables Vol C Tables 4.2.6.8 and 6.1.1.4'
Fe Fe 0.3463 0.8444 'International Tables Vol C Tables 4.2.6.8 and 6.1.1.4'
N N 0.0061 0.0033 'International Tables Vol C Tables 4.2.6.8 and 6.1.1.4'
O O 0.0106 0.0060 'International Tables Vol C Tables 4.2.6.8 and 6.1.1.4'
H H 0.0000 0.0000 'International Tables Vol C Tables 4.2.6.8 and 6.1.1.4'

loop_
_geom_angle_atom_site_label_1
_geom_angle_atom_site_label_2
_geom_angle_atom_site_label_3
_geom_angle
_geom_angle_site_symmetry_1
_geom_angle_site_symmetry_3
_geom_angle_publ_flag
N2 Fe1 N4 179.63(7) . . ?
N2 Fe1 N7 87.73(7) . . ?
N4 Fe1 N7 91.90(7) . . ?
N2 Fe1 N3 90.20(7) . . ?
N4 Fe1 N3 89.81(7) . . ?
N7 Fe1 N3 91.37(7) . . ?
N2 Fe1 N1 90.32(7) . . ?
N4 Fe1 N1 89.66(7) . . ?
N7 Fe1 N1 88.89(7) . . ?
N3 Fe1 N1 179.42(8) . . ?
N2 Fe1 N5 89.21(7) . . ?
N4 Fe1 N5 91.16(7) . . ?
N7 Fe1 N5 176.84(7) . . ?
N3 Fe1 N5 89.44(7) . . ?
N1 Fe1 N5 90.33(7) . . ?
C(A2 N1 C(A1 104.79(17) . . ?
C(A2 N1 Fe1 127.06(14) . . ?
C(A1 N1 Fe1 127.78(14) . . ?
C(A4 N2 C(A3 104.97(17) . . ?
C(A4 N2 Fe1 127.65(14) . . ?
C(A3 N2 Fe1 127.36(14) . . ?
C(A5 N3 C(A6 105.21(17) . . ?
C(A5 N3 Fe1 127.33(14) . . ?
C(A6 N3 Fe1 127.37(14) . . ?
C(A8 N4 C(A7 104.32(17) . . ?
C(A8 N4 Fe1 127.65(14) . . ?
C(A7 N4 Fe1 127.98(14) . . ?
C3 N5 C1 104.79(19) . . ?
C3 N5 Fe1 128.11(15) . . ?
C1 N5 Fe1 127.10(16) . . ?
C3 N6 C2 106.43(19) . . ?
C3 N6 C4 125.9(2) . . ?
C2 N6 C4 127.5(2) . . ?
C6 N7 C7 104.37(19) . . ?
C6 N7 Fe1 127.62(16) . . ?
C7 N7 Fe1 127.18(16) . . ?
C6 N8 C8 106.7(2) . . ?
C6 N8 C9 125.4(2) . . ?
C8 N8 C9 127.7(2) . . ?
C17 N9 C12 127.6(2) . . ?
C17 N9 H9C 116.2 . . ?
C12 N9 H9C 116.2 . . ?
C28 N10 C23 127.57(19) . . ?
C28 N10 H10D 116.2 . . ?
C23 N10 H10D 116.2 . . ?
C39 N11 C34 129.4(2) . . ?
C39 N11 H11A 115.3 . . ?
C34 N11 H11A 115.3 . . ?
C50 N12 C45 129.0(2) . . ?
C50 N12 H12A 115.5 . . ?
C45 N12 H12A 115.5 . . ?
N1 C(A1 C(M4 125.21(19) . . ?
N1 C(A1 C(B1 110.78(19) . . ?
C(M4 C(A1 C(B1 123.88(19) . . ?
N1 C(A2 C(M1 125.47(19) . . ?
N1 C(A2 C(B2 110.43(19) . . ?
C(M1 C(A2 C(B2 124.1(2) . . ?
N2 C(A3 C(M1 125.5(2) . . ?
N2 C(A3 C(B3 110.41(18) . . ?
C(M1 C(A3 C(B3 124.1(2) . . ?
N2 C(A4 C(M2 125.41(19) . . ?
N2 C(A4 C(B4 110.52(18) . . ?
C(M2 C(A4 C(B4 124.07(19) . . ?
N3 C(A5 C(M2 125.43(19) . . ?
N3 C(A5 C(B5 110.40(19) . . ?
C(M2 C(A5 C(B5 124.17(19) . . ?
N3 C(A6 C(M3 125.82(19) . . ?
N3 C(A6 C(B6 110.21(19) . . ?
C(M3 C(A6 C(B6 123.9(2) . . ?
N4 C(A7 C(M3 125.12(19) . . ?
N4 C(A7 C(B7 110.97(18) . . ?
C(M3 C(A7 C(B7 123.9(2) . . ?
N4 C(A8 C(M4 125.60(19) . . ?
N4 C(A8 C(B8 110.84(18) . . ?
C(M4 C(A8 C(B8 123.55(19) . . ?
C(B2 C(B1 C(A1 106.75(19) . . ?
C(B2 C(B1 H(B1 126.6 . . ?
C(A1 C(B1 H(B1 126.6 . . ?
C(B1 C(B2 C(A2 107.2(2) . . ?
C(B1 C(B2 H(B2 126.4 . . ?
C(A2 C(B2 H(B2 126.4 . . ?
C(B4 C(B3 C(A3 107.1(2) . . ?
C(B4 C(B3 H(B3 126.5 . . ?
C(A3 C(B3 H(B3 126.5 . . ?
C(B3 C(B4 C(A4 106.97(19) . . ?
C(B3 C(B4 H(B4 126.5 . . ?
C(A4 C(B4 H(B4 126.5 . . ?
C(B6 C(B5 C(A5 107.09(19) . . ?
C(B6 C(B5 H(B5 126.5 . . ?
C(A5 C(B5 H(B5 126.5 . . ?
C(B5 C(B6 C(A6 107.1(2) . . ?
C(B5 C(B6 H(B6 126.5 . . ?
C(A6 C(B6 H(B6 126.5 . . ?
C(B8 C(B7 C(A7 106.6(2) . . ?
C(B8 C(B7 H(B7 126.7 . . ?
C(A7 C(B7 H(B7 126.7 . . ?
C(B7 C(B8 C(A8 107.23(19) . . ?
C(B7 C(B8 H(B8 126.4 . . ?
C(A8 C(B8 H(B8 126.4 . . ?
C(A2 C(M1 C(A3 124.1(2) . . ?
C(A2 C(M1 C11 118.19(19) . . ?
C(A3 C(M1 C11 117.58(19) . . ?
C(A5 C(M2 C(A4 123.89(19) . . ?
C(A5 C(M2 C22 118.59(19) . . ?
C(A4 C(M2 C22 117.37(19) . . ?
C(A6 C(M3 C(A7 123.9(2) . . ?
C(A6 C(M3 C33 118.68(18) . . ?
C(A7 C(M3 C33 117.12(19) . . ?
C(A8 C(M4 C(A1 123.89(19) . . ?
C(A8 C(M4 C44 118.37(19) . . ?
C(A1 C(M4 C44 117.64(19) . . ?
N5 C1 C2 110.2(2) . . ?
N5 C1 H1 124.9 . . ?
C2 C1 H1 124.9 . . ?
N6 C2 C1 106.4(2) . . ?
N6 C2 H2 126.8 . . ?
C1 C2 H2 126.8 . . ?
N5 C3 N6 112.2(2) . . ?
N5 C3 H3 123.9 . . ?
N6 C3 H3 123.9 . . ?
N6 C4 C5 113.3(2) . . ?
N6 C4 H4A 108.9 . . ?
C5 C4 H4A 108.9 . . ?
N6 C4 H4B 108.9 . . ?
C5 C4 H4B 108.9 . . ?
H4A C4 H4B 107.7 . . ?
C4 C5 H5A 109.5 . . ?
C4 C5 H5B 109.5 . . ?
H5A C5 H5B 109.5 . . ?
C4 C5 H5C 109.5 . . ?
H5A C5 H5C 109.5 . . ?
H5B C5 H5C 109.5 . . ?
N7 C6 N8 112.6(2) . . ?
N7 C6 H6 123.7 . . ?
N8 C6 H6 123.7 . . ?
C8 C7 N7 109.7(2) . . ?
C8 C7 H7 125.1 . . ?
N7 C7 H7 125.1 . . ?
N8 C8 C7 106.6(2) . . ?
N8 C8 H8 126.7 . . ?
C7 C8 H8 126.7 . . ?
N8 C9 C10 113.2(2) . . ?
N8 C9 H9A 108.9 . . ?
C10 C9 H9A 108.9 . . ?
N8 C9 H9B 108.9 . . ?
C10 C9 H9B 108.9 . . ?
H9A C9 H9B 107.8 . . ?
C9 C10 H10A 109.5 . . ?
C9 C10 H10B 109.5 . . ?
H10A C10 H10B 109.5 . . ?
C9 C10 H10C 109.5 . . ?
H10A C10 H10C 109.5 . . ?
H10B C10 H10C 109.5 . . ?
C16 C11 C12 118.6(2) . . ?
C16 C11 C(M1 119.3(2) . . ?
C12 C11 C(M1 122.1(2) . . ?
C13 C12 C11 120.4(2) . . ?
C13 C12 N9 121.3(2) . . ?
C11 C12 N9 118.2(2) . . ?
C14 C13 C12 119.5(3) . . ?
C14 C13 H13 120.2 . . ?
C12 C13 H13 120.2 . . ?
C15 C14 C13 120.8(2) . . ?
C15 C14 H14 119.6 . . ?
C13 C14 H14 119.6 . . ?
C14 C15 C16 119.6(3) . . ?
C14 C15 H15 120.2 . . ?
C16 C15 H15 120.2 . . ?
C11 C16 C15 121.0(3) . . ?
C11 C16 H16 119.5 . . ?
C15 C16 H16 119.5 . . ?
O1 C17 N9 121.8(2) . . ?
O1 C17 C18 120.7(2) . . ?
N9 C17 C18 117.5(2) . . ?
C17 C18 C20 107.3(2) . . ?
C17 C18 C21 113.9(2) . . ?
C20 C18 C21 109.9(2) . . ?
C17 C18 C19 106.7(2) . . ?
C20 C18 C19 109.8(2) . . ?
C21 C18 C19 109.2(2) . . ?
C18 C19 H19A 109.5 . . ?
C18 C19 H19B 109.5 . . ?
H19A C19 H19B 109.5 . . ?
C18 C19 H19C 109.5 . . ?
H19A C19 H19C 109.5 . . ?
H19B C19 H19C 109.5 . . ?
C18 C20 H20A 109.5 . . ?
C18 C20 H20B 109.5 . . ?
H20A C20 H20B 109.5 . . ?
C18 C20 H20C 109.5 . . ?
H20A C20 H20C 109.5 . . ?
H20B C20 H20C 109.5 . . ?
C18 C21 H21A 109.5 . . ?
C18 C21 H21B 109.5 . . ?
H21A C21 H21B 109.5 . . ?
C18 C21 H21C 109.5 . . ?
H21A C21 H21C 109.5 . . ?
H21B C21 H21C 109.5 . . ?
C27 C22 C23 118.8(2) . . ?
C27 C22 C(M2 119.0(2) . . ?
C23 C22 C(M2 122.3(2) . . ?
C24 C23 C22 119.9(2) . . ?
C24 C23 N10 122.7(2) . . ?
C22 C23 N10 117.44(19) . . ?
C25 C24 C23 120.1(2) . . ?
C25 C24 H24 119.9 . . ?
C23 C24 H24 119.9 . . ?
C24 C25 C26 120.5(2) . . ?
C24 C25 H25 119.7 . . ?
C26 C25 H25 119.7 . . ?
C25 C26 C27 119.7(2) . . ?
C25 C26 H26 120.1 . . ?
C27 C26 H26 120.1 . . ?
C26 C27 C22 121.0(2) . . ?
C26 C27 H27 119.5 . . ?
C22 C27 H27 119.5 . . ?
O2 C28 N10 122.2(2) . . ?
O2 C28 C29 121.2(2) . . ?
N10 C28 C29 116.6(2) . . ?
C31 C29 C28 114.1(2) . . ?
C31 C29 C30 110.0(2) . . ?
C28 C29 C30 106.7(2) . . ?
C31 C29 C32 109.1(2) . . ?
C28 C29 C32 106.3(2) . . ?
C30 C29 C32 110.5(2) . . ?
C29 C30 H30A 109.5 . . ?
C29 C30 H30B 109.5 . . ?
H30A C30 H30B 109.5 . . ?
C29 C30 H30C 109.5 . . ?
H30A C30 H30C 109.5 . . ?
H30B C30 H30C 109.5 . . ?
C29 C31 H31A 109.5 . . ?
C29 C31 H31B 109.5 . . ?
H31A C31 H31B 109.5 . . ?
C29 C31 H31C 109.5 . . ?
H31A C31 H31C 109.5 . . ?
H31B C31 H31C 109.5 . . ?
C29 C32 H32A 109.5 . . ?
C29 C32 H32B 109.5 . . ?
H32A C32 H32B 109.5 . . ?
C29 C32 H32C 109.5 . . ?
H32A C32 H32C 109.5 . . ?
H32B C32 H32C 109.5 . . ?
C38 C33 C34 118.7(2) . . ?
C38 C33 C(M3 118.1(2) . . ?
C34 C33 C(M3 123.17(19) . . ?
C35 C34 C33 120.0(2) . . ?
C35 C34 N11 122.2(2) . . ?
C33 C34 N11 117.8(2) . . ?
C36 C35 C34 119.7(2) . . ?
C36 C35 H35 120.2 . . ?
C34 C35 H35 120.2 . . ?
C37 C36 C35 121.2(2) . . ?
C37 C36 H36 119.4 . . ?
C35 C36 H36 119.4 . . ?
C36 C37 C38 119.0(2) . . ?
C36 C37 H37 120.5 . . ?
C38 C37 H37 120.5 . . ?
C37 C38 C33 121.4(2) . . ?
C37 C38 H38 119.3 . . ?
C33 C38 H38 119.3 . . ?
O3 C39 N11 123.0(2) . . ?
O3 C39 C40 122.0(2) . . ?
N11 C39 C40 115.0(2) . . ?
C41 C40 C43 108.6(2) . . ?
C41 C40 C42 110.2(2) . . ?
C43 C40 C42 110.5(3) . . ?
C41 C40 C39 109.2(2) . . ?
C43 C40 C39 108.8(2) . . ?
C42 C40 C39 109.4(2) . . ?
C40 C41 H41A 109.5 . . ?
C40 C41 H41B 109.5 . . ?
H41A C41 H41B 109.5 . . ?
C40 C41 H41C 109.5 . . ?
H41A C41 H41C 109.5 . . ?
H41B C41 H41C 109.5 . . ?
C40 C42 H42A 109.5 . . ?
C40 C42 H42B 109.5 . . ?
H42A C42 H42B 109.5 . . ?
C40 C42 H42C 109.5 . . ?
H42A C42 H42C 109.5 . . ?
H42B C42 H42C 109.5 . . ?
C40 C43 H43A 109.5 . . ?
C40 C43 H43B 109.5 . . ?
H43A C43 H43B 109.5 . . ?
C40 C43 H43C 109.5 . . ?
H43A C43 H43C 109.5 . . ?
H43B C43 H43C 109.5 . . ?
C49 C44 C45 118.9(2) . . ?
C49 C44 C(M4 119.5(2) . . ?
C45 C44 C(M4 121.59(19) . . ?
C46 C45 C44 120.0(2) . . ?
C46 C45 N12 123.0(2) . . ?
C44 C45 N12 116.93(19) . . ?
C47 C46 C45 119.6(2) . . ?
C47 C46 H46 120.2 . . ?
C45 C46 H46 120.2 . . ?
C48 C47 C46 121.1(2) . . ?
C48 C47 H47 119.5 . . ?
C46 C47 H47 119.5 . . ?
C47 C48 C49 119.3(2) . . ?
C47 C48 H48 120.3 . . ?
C49 C48 H48 120.3 . . ?
C48 C49 C44 121.0(2) . . ?
C48 C49 H49 119.5 . . ?
C44 C49 H49 119.5 . . ?
O4 C50 N12 122.7(2) . . ?
O4 C50 C51 122.1(2) . . ?
N12 C50 C51 115.2(2) . . ?
C52 C51 C53 109.6(2) . . ?
C52 C51 C54 110.0(2) . . ?
C53 C51 C54 109.4(2) . . ?
C52 C51 C50 108.5(2) . . ?
C53 C51 C50 113.0(2) . . ?
C54 C51 C50 106.2(2) . . ?
C51 C52 H52A 109.5 . . ?
C51 C52 H52B 109.5 . . ?
H52A C52 H52B 109.5 . . ?
C51 C52 H52C 109.5 . . ?
H52A C52 H52C 109.5 . . ?
H52B C52 H52C 109.5 . . ?
C51 C53 H53A 109.5 . . ?
C51 C53 H53B 109.5 . . ?
H53A C53 H53B 109.5 . . ?
C51 C53 H53C 109.5 . . ?
H53A C53 H53C 109.5 . . ?
H53B C53 H53C 109.5 . . ?
C51 C54 H54A 109.5 . . ?
C51 C54 H54B 109.5 . . ?
H54A C54 H54B 109.5 . . ?
C51 C54 H54C 109.5 . . ?
H54A C54 H54C 109.5 . . ?
H54B C54 H54C 109.5 . . ?
C57 C55 C56 118.9(5) 2_665 . ?
C57 C55 H55 120.5 2_665 . ?
C56 C55 H55 120.5 . . ?
C55 C57 C56 118.0(5) 2_665 . ?
C55 C57 C58 112.5(7) 2_665 . ?
C56 C57 C58 129.5(7) . . ?
C55 C56 C57 123.0(5) . . ?
C55 C56 H56 118.5 . . ?
C57 C56 H56 118.5 . . ?
C57 C58 H58A 109.5 . . ?
C57 C58 H58B 109.5 . . ?
H58A C58 H58B 109.5 . . ?
C57 C58 H58C 109.5 . . ?
H58A C58 H58C 109.5 . . ?
H58B C58 H58C 109.5 . . ?

loop_
_geom_bond_atom_site_label_1
_geom_bond_atom_site_label_2
_geom_bond_distance
_geom_bond_site_symmetry_2
_geom_bond_publ_flag
Fe1 N2 1.9854(18) . ?
Fe1 N4 1.9924(18) . ?
Fe1 N7 1.9940(19) . ?
Fe1 N3 1.9961(17) . ?
Fe1 N1 1.9987(17) . ?
Fe1 N5 2.0244(18) . ?
N1 C(A2 1.380(3) . ?
N1 C(A1 1.381(3) . ?
N2 C(A4 1.376(3) . ?
N2 C(A3 1.381(3) . ?
N3 C(A5 1.379(3) . ?
N3 C(A6 1.384(3) . ?
N4 C(A8 1.381(3) . ?
N4 C(A7 1.384(3) . ?
N5 C3 1.318(3) . ?
N5 C1 1.357(3) . ?
N6 C3 1.346(3) . ?
N6 C2 1.354(3) . ?
N6 C4 1.475(3) . ?
N7 C6 1.322(3) . ?
N7 C7 1.368(3) . ?
N8 C6 1.333(3) . ?
N8 C8 1.353(3) . ?
N8 C9 1.453(3) . ?
N9 C17 1.348(3) . ?
N9 C12 1.414(3) . ?
N9 H9C 0.8800 . ?
N10 C28 1.360(3) . ?
N10 C23 1.401(3) . ?
N10 H10D 0.8800 . ?
N11 C39 1.364(3) . ?
N11 C34 1.413(3) . ?
N11 H11A 0.8800 . ?
N12 C50 1.358(3) . ?
N12 C45 1.411(3) . ?
N12 H12A 0.8800 . ?
C(A1 C(M4 1.394(3) . ?
C(A1 C(B1 1.441(3) . ?
C(A2 C(M1 1.391(3) . ?
C(A2 C(B2 1.442(3) . ?
C(A3 C(M1 1.395(3) . ?
C(A3 C(B3 1.438(3) . ?
C(A4 C(M2 1.400(3) . ?
C(A4 C(B4 1.440(3) . ?
C(A5 C(M2 1.394(3) . ?
C(A5 C(B5 1.441(3) . ?
C(A6 C(M3 1.391(3) . ?
C(A6 C(B6 1.442(3) . ?
C(A7 C(M3 1.395(3) . ?
C(A7 C(B7 1.441(3) . ?
C(A8 C(M4 1.393(3) . ?
C(A8 C(B8 1.438(3) . ?
C(B1 C(B2 1.345(3) . ?
C(B1 H(B1 0.9500 . ?
C(B2 H(B2 0.9500 . ?
C(B3 C(B4 1.345(3) . ?
C(B3 H(B3 0.9500 . ?
C(B4 H(B4 0.9500 . ?
C(B5 C(B6 1.347(3) . ?
C(B5 H(B5 0.9500 . ?
C(B6 H(B6 0.9500 . ?
C(B7 C(B8 1.345(3) . ?
C(B7 H(B7 0.9500 . ?
C(B8 H(B8 0.9500 . ?
C(M1 C11 1.502(3) . ?
C(M2 C22 1.501(3) . ?
C(M3 C33 1.506(3) . ?
C(M4 C44 1.506(3) . ?
C1 C2 1.359(4) . ?
C1 H1 0.9500 . ?
C2 H2 0.9500 . ?
C3 H3 0.9500 . ?
C4 C5 1.500(4) . ?
C4 H4A 0.9900 . ?
C4 H4B 0.9900 . ?
C5 H5A 0.9800 . ?
C5 H5B 0.9800 . ?
C5 H5C 0.9800 . ?
C6 H6 0.9500 . ?
C7 C8 1.361(3) . ?
C7 H7 0.9500 . ?
C8 H8 0.9500 . ?
C9 C10 1.512(3) . ?
C9 H9A 0.9900 . ?
C9 H9B 0.9900 . ?
C10 H10A 0.9800 . ?
C10 H10B 0.9800 . ?
C10 H10C 0.9800 . ?
C11 C16 1.388(3) . ?
C11 C12 1.399(3) . ?
C12 C13 1.398(3) . ?
C13 C14 1.380(4) . ?
C13 H13 0.9500 . ?
C14 C15 1.375(4) . ?
C14 H14 0.9500 . ?
C15 C16 1.392(4) . ?
C15 H15 0.9500 . ?
C16 H16 0.9500 . ?
C17 O1 1.226(3) . ?
C17 C18 1.522(4) . ?
C18 C20 1.532(4) . ?
C18 C21 1.533(3) . ?
C18 C19 1.538(4) . ?
C19 H19A 0.9800 . ?
C19 H19B 0.9800 . ?
C19 H19C 0.9800 . ?
C20 H20A 0.9800 . ?
C20 H20B 0.9800 . ?
C20 H20C 0.9800 . ?
C21 H21A 0.9800 . ?
C21 H21B 0.9800 . ?
C21 H21C 0.9800 . ?
C22 C27 1.391(3) . ?
C22 C23 1.401(3) . ?
C23 C24 1.401(3) . ?
C24 C25 1.378(4) . ?
C24 H24 0.9500 . ?
C25 C26 1.379(4) . ?
C25 H25 0.9500 . ?
C26 C27 1.389(3) . ?
C26 H26 0.9500 . ?
C27 H27 0.9500 . ?
C28 O2 1.219(3) . ?
C28 C29 1.533(4) . ?
C29 C31 1.531(3) . ?
C29 C30 1.533(3) . ?
C29 C32 1.535(4) . ?
C30 H30A 0.9800 . ?
C30 H30B 0.9800 . ?
C30 H30C 0.9800 . ?
C31 H31A 0.9800 . ?
C31 H31B 0.9800 . ?
C31 H31C 0.9800 . ?
C32 H32A 0.9800 . ?
C32 H32B 0.9800 . ?
C32 H32C 0.9800 . ?
C33 C38 1.392(3) . ?
C33 C34 1.398(3) . ?
C34 C35 1.397(3) . ?
C35 C36 1.380(3) . ?
C35 H35 0.9500 . ?
C36 C37 1.377(4) . ?
C36 H36 0.9500 . ?
C37 C38 1.385(3) . ?
C37 H37 0.9500 . ?
C38 H38 0.9500 . ?
C39 O3 1.215(3) . ?
C39 C40 1.538(3) . ?
C40 C41 1.522(4) . ?
C40 C43 1.527(4) . ?
C40 C42 1.531(4) . ?
C41 H41A 0.9800 . ?
C41 H41B 0.9800 . ?
C41 H41C 0.9800 . ?
C42 H42A 0.9800 . ?
C42 H42B 0.9800 . ?
C42 H42C 0.9800 . ?
C43 H43A 0.9800 . ?
C43 H43B 0.9800 . ?
C43 H43C 0.9800 . ?
C44 C49 1.392(3) . ?
C44 C45 1.399(3) . ?
C45 C46 1.395(3) . ?
C46 C47 1.379(4) . ?
C46 H46 0.9500 . ?
C47 C48 1.378(4) . ?
C47 H47 0.9500 . ?
C48 C49 1.386(3) . ?
C48 H48 0.9500 . ?
C49 H49 0.9500 . ?
C50 O4 1.224(3) . ?
C50 C51 1.537(4) . ?
C51 C52 1.525(4) . ?
C51 C53 1.528(4) . ?
C51 C54 1.532(4) . ?
C52 H52A 0.9800 . ?
C52 H52B 0.9800 . ?
C52 H52C 0.9800 . ?
C53 H53A 0.9800 . ?
C53 H53B 0.9800 . ?
C53 H53C 0.9800 . ?
C54 H54A 0.9800 . ?
C54 H54B 0.9800 . ?
C54 H54C 0.9800 . ?
C55 C57 1.353(8) 2_665 ?
C55 C56 1.369(8) . ?
C55 H55 0.9500 . ?
C57 C55 1.353(8) 2_665 ?
C57 C56 1.390(7) . ?
C57 C58 1.401(9) . ?
C56 H56 0.9500 . ?
C58 H58A 0.9800 . ?
C58 H58B 0.9800 . ?
C58 H58C 0.9800 . ?
